data_2225645
loop_
_publ_author_name
'Black, Robert S.'
'Billing, David G.'
'Bartyzel, Agata'
'Cukrowska, Ewa'

_publ_section_title
;
 2,2'-[(Propane-1,3-diyldinitrilo)bis(phenylmethylidyne)]diphenol
;
_journal_coeditor_code LH5012
_journal_issue 4
_journal_name_full 'Acta Crystallographica Section E'
_journal_page_first o1002
_journal_page_last o1003
_journal_paper_doi 10.1107/S1600536810011189
_journal_volume 66
_journal_year 2010
_chemical_formula_iupac 'C29 H26 N2 O2'
_chemical_formula_moiety 'C29 H26 N2 O2'
_chemical_formula_sum 'C29 H26 N2 O2'
_chemical_formula_weight 434.52
_chemical_name_systematic
;
2,2'-[(Propane-1,3-diyldinitrilo)bis(phenylmethylidyne)]diphenol
;
_space_group_IT_number 14
_symmetry_cell_setting monoclinic
_symmetry_space_group_name_Hall '-P 2ybc'
_symmetry_space_group_name_H-M 'P 1 21/c 1'
_audit_creation_method 'WinGX routine CIF_UPDATE'
_cell_angle_alpha 90
_cell_angle_beta 119.086(5)
_cell_angle_gamma 90
_cell_formula_units_Z 4
_cell_length_a 18.226(2)
_cell_length_b 8.2303(9)
_cell_length_c 18.642(2)
_cell_measurement_reflns_used 21350
_cell_measurement_temperature 293(2)
_cell_measurement_theta_max 23.00
_cell_measurement_theta_min 2.05
_cell_volume 2443.8(5)
_computing_cell_refinement 'SAINT-Plus (Bruker, 1999)'
_computing_data_collection 'SMART-NT (Bruker, 1998)'
_computing_data_reduction 'SAINT-Plus (Bruker, 1999)'
_computing_molecular_graphics
;
PLATON (Spek, 2009)
;
_computing_publication_material
;
WinGX (Farrugia, 1999) and PLATON (Spek, 2009)
;
_computing_structure_refinement 'SHELXL97 (Sheldrick, 2008)'
_computing_structure_solution 'SHELXSL97 (Sheldrick, 2008)'
_diffrn_ambient_temperature 293(2)
_diffrn_measured_fraction_theta_full 1
_diffrn_measured_fraction_theta_max 1
_diffrn_measurement_device_type 'Bruker SMART 1K CCD area-detector'
_diffrn_measurement_method '\f and \w scans'
_diffrn_radiation_type MoK\a
_diffrn_radiation_wavelength 0.71073
_diffrn_reflns_av_R_equivalents 0.0707
_diffrn_reflns_limit_h_max 24
_diffrn_reflns_limit_h_min -19
_diffrn_reflns_limit_k_max 10
_diffrn_reflns_limit_k_min -10
_diffrn_reflns_limit_l_max 20
_diffrn_reflns_limit_l_min -24
_diffrn_reflns_number 21350
_diffrn_reflns_theta_full 28
_diffrn_reflns_theta_max 28
_diffrn_reflns_theta_min 1.28
_exptl_absorpt_coefficient_mu 0.074
_exptl_absorpt_correction_type none
_exptl_crystal_colour Yellow
_exptl_crystal_density_diffrn 1.181
_exptl_crystal_density_method 'not measured'
_exptl_crystal_description Block
_exptl_crystal_F_000 920
_exptl_crystal_size_max 0.7
_exptl_crystal_size_mid 0.5
_exptl_crystal_size_min 0.28
_refine_diff_density_max 0.226
_refine_diff_density_min -0.361
_refine_ls_extinction_method none
_refine_ls_goodness_of_fit_ref 1.033
_refine_ls_hydrogen_treatment constr
_refine_ls_matrix_type full
_refine_ls_number_parameters 300
_refine_ls_number_reflns 5896
_refine_ls_number_restraints 0
_refine_ls_restrained_S_all 1.033
_refine_ls_R_factor_gt 0.055
_refine_ls_shift/su_max 0.002
_refine_ls_structure_factor_coef Fsqd
_refine_ls_weighting_details 'calc w=1/[\s^2^(Fo^2^)+(0.0897P)^2^+0.2258P] where P=(Fo^2^+2Fc^2^)/3'
_refine_ls_weighting_scheme calc
_refine_ls_wR_factor_ref 0.1725
_reflns_number_gt 3749
_reflns_number_total 5896
_reflns_threshold_expression I>2\s(I)
_cod_data_source_file lh5012.cif
_cod_data_source_block I
_cod_original_cell_volume 2443.7(5)
_cod_original_sg_symbol_H-M 'P 21/c'
_cod_database_code 2225645
_cod_database_fobs_code 2225645

loop_
_symmetry_equiv_pos_as_xyz
'x, y, z'
'-x, y+1/2, -z+1/2'
'-x, -y, -z'
'x, -y-1/2, z-1/2'

loop_
_atom_site_type_symbol
_atom_site_label
_atom_site_fract_x
_atom_site_fract_y
_atom_site_fract_z
_atom_site_U_iso_or_equiv
_atom_site_adp_type
_atom_site_calc_flag
_atom_site_refinement_flags
_atom_site_occupancy
_atom_site_disorder_assembly
_atom_site_disorder_group
C C1 0.17087(13) 0.1655(3) 0.08228(11) 0.0718(5) Uani d . 1 . .
H H1 0.1926 0.2672 0.0813 0.086 Uiso calc R 1 . .
C C2 0.15625(16) 0.0517(3) 0.02117(14) 0.0940(7) Uani d . 1 . .
H H2 0.1689 0.0776 -0.0201 0.113 Uiso calc R 1 . .
C C3 0.12367(14) -0.0961(3) 0.02162(16) 0.0947(8) Uani d . 1 . .
H H3 0.1142 -0.1708 -0.0194 0.114 Uiso calc R 1 . .
C C4 0.10480(16) -0.1362(3) 0.08146(16) 0.0960(7) Uani d . 1 . .
H H4 0.0823 -0.2377 0.0812 0.115 Uiso calc R 1 . .
C C5 0.11925(13) -0.0247(3) 0.14328(13) 0.0759(5) Uani d . 1 . .
H H5 0.1062 -0.0519 0.1842 0.091 Uiso calc R 1 . .
C C6 0.15300(9) 0.12641(19) 0.14400(9) 0.0501(4) Uani d . 1 . .
C C7 0.17057(8) 0.24201(18) 0.21320(9) 0.0457(3) Uani d . 1 . .
C C8 0.10782(9) 0.36732(18) 0.20194(9) 0.0476(3) Uani d . 1 . .
C C9 0.03699(10) 0.3944(2) 0.12497(11) 0.0612(4) Uani d . 1 . .
H H9 0.0291 0.3308 0.0805 0.073 Uiso calc R 1 . .
C C10 -0.02150(12) 0.5138(3) 0.11365(13) 0.0775(6) Uani d . 1 . .
H H10 -0.0675 0.5312 0.062 0.093 Uiso calc R 1 . .
C C11 -0.01072(13) 0.6066(3) 0.17994(16) 0.0826(6) Uani d . 1 . .
H H11 -0.05 0.6861 0.1726 0.099 Uiso calc R 1 . .
C C12 0.05729(13) 0.5829(2) 0.25660(14) 0.0735(5) Uani d . 1 . .
H H12 0.0632 0.6461 0.3004 0.088 Uiso calc R 1 . .
C C13 0.11810(10) 0.4642(2) 0.26941(10) 0.0548(4) Uani d . 1 . .
C C14 0.30624(10) 0.1168(2) 0.29798(11) 0.0637(4) Uani d . 1 . .
H H14A 0.3103 0.1037 0.2483 0.076 Uiso calc R 1 . .
H H14B 0.2935 0.0117 0.3128 0.076 Uiso calc R 1 . .
C C15 0.38907(10) 0.1788(2) 0.36662(10) 0.0590(4) Uani d . 1 . .
H H15A 0.385 0.1869 0.4165 0.071 Uiso calc R 1 . .
H H15B 0.3992 0.287 0.3528 0.071 Uiso calc R 1 . .
C C16 0.46364(10) 0.0702(2) 0.38294(10) 0.0606(4) Uani d . 1 . .
H H16A 0.5125 0.1034 0.4336 0.073 Uiso calc R 1 . .
H H16B 0.4508 -0.0416 0.3891 0.073 Uiso calc R 1 . .
C C17 0.66693(10) 0.2305(2) 0.45511(10) 0.0602(4) Uani d . 1 . .
H H17 0.6442 0.3306 0.4316 0.072 Uiso calc R 1 . .
C C18 0.73422(12) 0.2233(3) 0.53470(12) 0.0729(5) Uani d . 1 . .
H H18 0.756 0.3185 0.5644 0.087 Uiso calc R 1 . .
C C19 0.76854(12) 0.0763(3) 0.56945(12) 0.0743(5) Uani d . 1 . .
H H19 0.813 0.0721 0.6229 0.089 Uiso calc R 1 . .
C C20 0.73734(12) -0.0646(3) 0.52550(13) 0.0747(5) Uani d . 1 . .
H H20 0.7618 -0.1637 0.5489 0.09 Uiso calc R 1 . .
C C21 0.66949(11) -0.0604(2) 0.44627(11) 0.0608(4) Uani d . 1 . .
H H21 0.6481 -0.1564 0.4172 0.073 Uiso calc R 1 . .
C C22 0.63373(9) 0.08832(18) 0.41069(9) 0.0469(3) Uani d . 1 . .
C C23 0.55780(9) 0.09263(18) 0.32620(9) 0.0496(4) Uani d . 1 . .
C C24 0.57020(11) 0.10567(19) 0.25341(10) 0.0539(4) Uani d . 1 . .
C C25 0.65069(12) 0.1279(2) 0.26229(12) 0.0676(5) Uani d . 1 . .
H H25 0.6968 0.134 0.3147 0.081 Uiso calc R 1 . .
C C26 0.66269(15) 0.1409(3) 0.19441(15) 0.0808(6) Uani d . 1 . .
H H26 0.7163 0.156 0.2012 0.097 Uiso calc R 1 . .
C C27 0.59361(18) 0.1312(3) 0.11627(15) 0.0861(7) Uani d . 1 . .
H H27 0.6013 0.1387 0.0706 0.103 Uiso calc R 1 . .
C C28 0.51399(16) 0.1106(2) 0.10547(12) 0.0769(6) Uani d . 1 . .
H H28 0.4686 0.1045 0.0527 0.092 Uiso calc R 1 . .
C C29 0.50056(12) 0.09859(19) 0.17301(11) 0.0597(4) Uani d . 1 . .
N N1 0.23864(8) 0.23289(17) 0.28316(8) 0.0562(3) Uani d . 1 . .
N N2 0.48206(8) 0.08218(17) 0.31467(8) 0.0564(3) Uani d . 1 . .
O O1 0.18408(8) 0.44387(17) 0.34460(7) 0.0709(4) Uani d . 1 . .
H H1A 0.2167 0.3781 0.3424 0.106 Uiso calc R 1 . .
O O2 0.42130(8) 0.08050(17) 0.15964(7) 0.0715(4) Uani d . 1 . .
H H2A 0.4218 0.074 0.2038 0.107 Uiso calc R 1 . .

loop_
_atom_site_aniso_label
_atom_site_aniso_U_11
_atom_site_aniso_U_22
_atom_site_aniso_U_33
_atom_site_aniso_U_12
_atom_site_aniso_U_13
_atom_site_aniso_U_23
C1 0.0820(13) 0.0800(12) 0.0680(11) -0.0146(10) 0.0478(10) -0.0153(9)
C2 0.1009(17) 0.125(2) 0.0795(14) -0.0200(15) 0.0625(14) -0.0331(13)
C3 0.0776(14) 0.1138(19) 0.1001(16) -0.0262(13) 0.0490(13) -0.0609(14)
C4 0.0966(17) 0.0856(15) 0.1172(18) -0.0384(13) 0.0610(16) -0.0465(14)
C5 0.0807(13) 0.0769(12) 0.0816(13) -0.0279(10) 0.0484(11) -0.0252(10)
C6 0.0390(7) 0.0596(9) 0.0508(8) -0.0030(6) 0.0212(6) -0.0107(7)
C7 0.0393(7) 0.0540(8) 0.0465(7) -0.0056(6) 0.0229(6) -0.0073(6)
C8 0.0400(7) 0.0531(8) 0.0529(8) -0.0062(6) 0.0250(7) -0.0070(6)
C9 0.0456(9) 0.0714(11) 0.0615(10) -0.0002(7) 0.0220(8) -0.0086(8)
C10 0.0513(10) 0.0855(13) 0.0823(13) 0.0124(9) 0.0221(9) -0.0007(11)
C11 0.0607(12) 0.0732(12) 0.1165(18) 0.0144(9) 0.0451(13) -0.0065(12)
C12 0.0679(12) 0.0709(12) 0.0926(14) 0.0000(9) 0.0475(11) -0.0229(10)
C13 0.0520(9) 0.0573(9) 0.0625(10) -0.0083(7) 0.0338(8) -0.0127(7)
C14 0.0450(9) 0.0724(11) 0.0627(10) 0.0065(7) 0.0175(8) -0.0136(8)
C15 0.0442(8) 0.0750(11) 0.0546(9) -0.0015(7) 0.0217(7) -0.0083(8)
C16 0.0435(8) 0.0848(12) 0.0528(9) 0.0052(8) 0.0229(7) 0.0092(8)
C17 0.0553(9) 0.0568(9) 0.0662(10) -0.0005(7) 0.0277(8) -0.0048(8)
C18 0.0569(10) 0.0913(14) 0.0704(12) -0.0188(10) 0.0310(9) -0.0281(10)
C19 0.0501(10) 0.1127(17) 0.0548(10) 0.0029(10) 0.0213(8) 0.0014(10)
C20 0.0621(11) 0.0852(14) 0.0726(12) 0.0204(10) 0.0294(10) 0.0230(11)
C21 0.0566(10) 0.0567(9) 0.0669(10) 0.0052(7) 0.0282(9) 0.0009(8)
C22 0.0402(7) 0.0523(8) 0.0505(8) 0.0024(6) 0.0237(7) -0.0007(6)
C23 0.0455(8) 0.0508(8) 0.0518(8) 0.0035(6) 0.0230(7) -0.0005(6)
C24 0.0605(9) 0.0511(8) 0.0554(9) 0.0042(7) 0.0324(8) -0.0011(7)
C25 0.0690(11) 0.0714(11) 0.0764(12) 0.0021(9) 0.0465(10) -0.0025(9)
C26 0.0994(16) 0.0749(13) 0.1028(16) 0.0019(11) 0.0763(15) -0.0001(11)
C27 0.136(2) 0.0732(13) 0.0831(15) 0.0020(13) 0.0797(16) 0.0013(11)
C28 0.1119(17) 0.0633(11) 0.0601(11) 0.0001(11) 0.0456(12) -0.0017(8)
C29 0.0754(12) 0.0501(9) 0.0562(9) 0.0028(8) 0.0340(9) -0.0002(7)
N1 0.0429(7) 0.0685(9) 0.0517(7) 0.0042(6) 0.0187(6) -0.0111(6)
N2 0.0442(7) 0.0732(9) 0.0494(7) 0.0036(6) 0.0209(6) 0.0030(6)
O1 0.0677(8) 0.0854(9) 0.0572(7) 0.0013(6) 0.0285(6) -0.0219(6)
O2 0.0667(8) 0.0858(9) 0.0505(6) -0.0029(6) 0.0193(6) -0.0008(6)

loop_
_atom_type_symbol
_atom_type_description
_atom_type_scat_dispersion_real
_atom_type_scat_dispersion_imag
_atom_type_scat_source
C C 0.0033 0.0016 'International Tables Vol C Tables 4.2.6.8 and 6.1.1.4'
H H 0 0 'International Tables Vol C Tables 4.2.6.8 and 6.1.1.4'
N N 0.0061 0.0033 'International Tables Vol C Tables 4.2.6.8 and 6.1.1.4'
O O 0.0106 0.006 'International Tables Vol C Tables 4.2.6.8 and 6.1.1.4'

loop_
_geom_angle_atom_site_label_1
_geom_angle_atom_site_label_2
_geom_angle_atom_site_label_3
_geom_angle_site_symmetry_1
_geom_angle_site_symmetry_3
_geom_angle
_geom_angle_publ_flag
C6 C1 C2 . . 119.74(19) ?
C6 C1 H1 . . 120.1 ?
C2 C1 H1 . . 120.1 ?
C3 C2 C1 . . 120.5(2) ?
C3 C2 H2 . . 119.8 ?
C1 C2 H2 . . 119.8 ?
C2 C3 C4 . . 120.63(19) ?
C2 C3 H3 . . 119.7 ?
C4 C3 H3 . . 119.7 ?
C3 C4 C5 . . 119.9(2) ?
C3 C4 H4 . . 120.1 ?
C5 C4 H4 . . 120.1 ?
C6 C5 C4 . . 120.23(19) ?
C6 C5 H5 . . 119.9 ?
C4 C5 H5 . . 119.9 ?
C1 C6 C5 . . 119.07(16) ?
C1 C6 C7 . . 121.98(15) ?
C5 C6 C7 . . 118.94(15) ?
N1 C7 C8 . . 118.72(13) ?
N1 C7 C6 . . 121.82(13) ?
C8 C7 C6 . . 119.45(12) ?
C9 C8 C13 . . 118.36(14) ?
C9 C8 C7 . . 121.28(13) ?
C13 C8 C7 . . 120.37(13) ?
C10 C9 C8 . . 121.58(17) ?
C10 C9 H9 . . 119.2 ?
C8 C9 H9 . . 119.2 ?
C11 C10 C9 . . 119.33(19) ?
C11 C10 H10 . . 120.3 ?
C9 C10 H10 . . 120.3 ?
C12 C11 C10 . . 120.99(17) ?
C12 C11 H11 . . 119.5 ?
C10 C11 H11 . . 119.5 ?
C11 C12 C13 . . 120.75(17) ?
C11 C12 H12 . . 119.6 ?
C13 C12 H12 . . 119.6 ?
O1 C13 C12 . . 119.70(15) ?
O1 C13 C8 . . 121.33(14) ?
C12 C13 C8 . . 118.98(16) ?
N1 C14 C15 . . 109.80(14) ?
N1 C14 H14A . . 109.7 ?
C15 C14 H14A . . 109.7 ?
N1 C14 H14B . . 109.7 ?
C15 C14 H14B . . 109.7 ?
H14A C14 H14B . . 108.2 ?
C14 C15 C16 . . 113.32(14) ?
C14 C15 H15A . . 108.9 ?
C16 C15 H15A . . 108.9 ?
C14 C15 H15B . . 108.9 ?
C16 C15 H15B . . 108.9 ?
H15A C15 H15B . . 107.7 ?
N2 C16 C15 . . 110.13(13) ?
N2 C16 H16A . . 109.6 ?
C15 C16 H16A . . 109.6 ?
N2 C16 H16B . . 109.6 ?
C15 C16 H16B . . 109.6 ?
H16A C16 H16B . . 108.1 ?
C22 C17 C18 . . 120.06(16) ?
C22 C17 H17 . . 120 ?
C18 C17 H17 . . 120 ?
C19 C18 C17 . . 120.31(18) ?
C19 C18 H18 . . 119.8 ?
C17 C18 H18 . . 119.8 ?
C18 C19 C20 . . 120.11(17) ?
C18 C19 H19 . . 119.9 ?
C20 C19 H19 . . 119.9 ?
C19 C20 C21 . . 120.55(17) ?
C19 C20 H20 . . 119.7 ?
C21 C20 H20 . . 119.7 ?
C20 C21 C22 . . 119.74(16) ?
C20 C21 H21 . . 120.1 ?
C22 C21 H21 . . 120.1 ?
C17 C22 C21 . . 119.22(15) ?
C17 C22 C23 . . 120.95(13) ?
C21 C22 C23 . . 119.78(13) ?
N2 C23 C24 . . 118.54(14) ?
N2 C23 C22 . . 122.36(14) ?
C24 C23 C22 . . 119.09(13) ?
C25 C24 C29 . . 118.44(16) ?
C25 C24 C23 . . 121.04(15) ?
C29 C24 C23 . . 120.51(15) ?
C26 C25 C24 . . 121.34(19) ?
C26 C25 H25 . . 119.3 ?
C24 C25 H25 . . 119.3 ?
C27 C26 C25 . . 119.15(19) ?
C27 C26 H26 . . 120.4 ?
C25 C26 H26 . . 120.4 ?
C28 C27 C26 . . 120.96(18) ?
C28 C27 H27 . . 119.5 ?
C26 C27 H27 . . 119.5 ?
C27 C28 C29 . . 120.7(2) ?
C27 C28 H28 . . 119.6 ?
C29 C28 H28 . . 119.6 ?
O2 C29 C28 . . 118.80(17) ?
O2 C29 C24 . . 121.83(15) ?
C28 C29 C24 . . 119.37(18) ?
C7 N1 C14 . . 122.06(13) ?
C23 N2 C16 . . 122.40(13) ?
C13 O1 H1A . . 109.5 ?
C29 O2 H2A . . 109.5 ?

loop_
_geom_bond_atom_site_label_1
_geom_bond_atom_site_label_2
_geom_bond_site_symmetry_2
_geom_bond_distance
_geom_bond_publ_flag
C1 C6 . 1.378(2) ?
C1 C2 . 1.396(3) ?
C1 H1 . 0.93 ?
C2 C3 . 1.356(3) ?
C2 H2 . 0.93 ?
C3 C4 . 1.358(3) ?
C3 H3 . 0.93 ?
C4 C5 . 1.394(3) ?
C4 H4 . 0.93 ?
C5 C6 . 1.385(2) ?
C5 H5 . 0.93 ?
C6 C7 . 1.507(2) ?
C7 N1 . 1.2934(19) ?
C7 C8 . 1.477(2) ?
C8 C9 . 1.405(2) ?
C8 C13 . 1.422(2) ?
C9 C10 . 1.389(3) ?
C9 H9 . 0.93 ?
C10 C11 . 1.383(3) ?
C10 H10 . 0.93 ?
C11 C12 . 1.376(3) ?
C11 H11 . 0.93 ?
C12 C13 . 1.408(2) ?
C12 H12 . 0.93 ?
C13 O1 . 1.342(2) ?
C14 N1 . 1.475(2) ?
C14 C15 . 1.516(2) ?
C14 H14A . 0.97 ?
C14 H14B . 0.97 ?
C15 C16 . 1.528(2) ?
C15 H15A . 0.97 ?
C15 H15B . 0.97 ?
C16 N2 . 1.469(2) ?
C16 H16A . 0.97 ?
C16 H16B . 0.97 ?
C17 C22 . 1.391(2) ?
C17 C18 . 1.393(3) ?
C17 H17 . 0.93 ?
C18 C19 . 1.371(3) ?
C18 H18 . 0.93 ?
C19 C20 . 1.374(3) ?
C19 H19 . 0.93 ?
C20 C21 . 1.392(3) ?
C20 H20 . 0.93 ?
C21 C22 . 1.394(2) ?
C21 H21 . 0.93 ?
C22 C23 . 1.509(2) ?
C23 N2 . 1.293(2) ?
C23 C24 . 1.484(2) ?
C24 C25 . 1.406(2) ?
C24 C29 . 1.418(2) ?
C25 C26 . 1.389(3) ?
C25 H25 . 0.93 ?
C26 C27 . 1.389(3) ?
C26 H26 . 0.93 ?
C27 C28 . 1.375(3) ?
C27 H27 . 0.93 ?
C28 C29 . 1.398(3) ?
C28 H28 . 0.93 ?
C29 O2 . 1.349(2) ?
O1 H1A . 0.82 ?
O2 H2A . 0.82 ?

loop_
_geom_hbond_atom_site_label_D
_geom_hbond_atom_site_label_H
_geom_hbond_atom_site_label_A
_geom_hbond_site_symmetry_A
_geom_hbond_distance_DH
_geom_hbond_distance_HA
_geom_hbond_distance_DA
_geom_hbond_angle_DHA
_geom_hbond_publ_flag
O1 H1A N1 . 0.82 1.80 2.5344(17) 148 yes
O2 H2A N2 . 0.82 1.81 2.5431(18) 148 yes
C17 H17 O2 2_655 0.93 2.56 3.481(2) 168 yes
C18 H18 O1 3_666 0.93 2.47 3.395(3) 174 yes
C21 H21 O2 2_645 0.93 2.56 3.492(2) 175 yes

loop_
_geom_torsion_atom_site_label_1
_geom_torsion_atom_site_label_2
_geom_torsion_atom_site_label_3
_geom_torsion_atom_site_label_4
_geom_torsion_site_symmetry_1
_geom_torsion_site_symmetry_2
_geom_torsion_site_symmetry_3
_geom_torsion_site_symmetry_4
_geom_torsion
_geom_torsion_publ_flag
C6 C1 C2 C3 . . . . 0.8(4) ?
C1 C2 C3 C4 . . . . -0.1(4) ?
C2 C3 C4 C5 . . . . -0.2(4) ?
C3 C4 C5 C6 . . . . -0.2(4) ?
C2 C1 C6 C5 . . . . -1.2(3) ?
C2 C1 C6 C7 . . . . 177.65(19) ?
C4 C5 C6 C1 . . . . 0.9(3) ?
C4 C5 C6 C7 . . . . -177.97(19) ?
C1 C6 C7 N1 . . . . -96.1(2) ?
C5 C6 C7 N1 . . . . 82.8(2) n
C1 C6 C7 C8 . . . . 85.27(19) ?
C5 C6 C7 C8 . . . . -95.88(19) ?
N1 C7 C8 C9 . . . . 173.25(15) n
C6 C7 C8 C9 . . . . -8.1(2) ?
N1 C7 C8 C13 . . . . -6.6(2) ?
C6 C7 C8 C13 . . . . 172.08(13) ?
C13 C8 C9 C10 . . . . 1.0(3) ?
C7 C8 C9 C10 . . . . -178.90(17) ?
C8 C9 C10 C11 . . . . -1.2(3) ?
C9 C10 C11 C12 . . . . 0.5(3) ?
C10 C11 C12 C13 . . . . 0.4(3) ?
C11 C12 C13 O1 . . . . 179.67(18) ?
C11 C12 C13 C8 . . . . -0.6(3) ?
C9 C8 C13 O1 . . . . 179.63(15) ?
C7 C8 C13 O1 . . . . -0.5(2) ?
C9 C8 C13 C12 . . . . -0.1(2) ?
C7 C8 C13 C12 . . . . 179.80(15) ?
N1 C14 C15 C16 . . . . -176.82(14) ?
C14 C15 C16 N2 . . . . 70.2(2) ?
C22 C17 C18 C19 . . . . 0.5(3) ?
C17 C18 C19 C20 . . . . 0.8(3) ?
C18 C19 C20 C21 . . . . -1.6(3) ?
C19 C20 C21 C22 . . . . 1.0(3) ?
C18 C17 C22 C21 . . . . -1.1(2) ?
C18 C17 C22 C23 . . . . 176.55(14) ?
C20 C21 C22 C17 . . . . 0.3(2) ?
C20 C21 C22 C23 . . . . -177.36(15) ?
C17 C22 C23 N2 . . . . -90.01(19) ?
C21 C22 C23 N2 . . . . 87.61(19) n
C17 C22 C23 C24 . . . . 91.38(18) ?
C21 C22 C23 C24 . . . . -91.00(18) ?
N2 C23 C24 C25 . . . . 175.86(15) n
C22 C23 C24 C25 . . . . -5.5(2) ?
N2 C23 C24 C29 . . . . -3.1(2) ?
C22 C23 C24 C29 . . . . 175.57(13) ?
C29 C24 C25 C26 . . . . -0.7(3) ?
C23 C24 C25 C26 . . . . -179.70(16) ?
C24 C25 C26 C27 . . . . -0.2(3) ?
C25 C26 C27 C28 . . . . 0.7(3) ?
C26 C27 C28 C29 . . . . -0.1(3) ?
C27 C28 C29 O2 . . . . 179.16(17) ?
C27 C28 C29 C24 . . . . -0.9(3) ?
C25 C24 C29 O2 . . . . -178.77(16) ?
C23 C24 C29 O2 . . . . 0.2(2) ?
C25 C24 C29 C28 . . . . 1.2(2) ?
C23 C24 C29 C28 . . . . -179.77(15) ?
C8 C7 N1 C14 . . . . -176.84(14) ?
C6 C7 N1 C14 . . . . 4.5(2) ?
C15 C14 N1 C7 . . . . 155.47(15) n
C24 C23 N2 C16 . . . . -179.47(14) ?
C22 C23 N2 C16 . . . . 1.9(2) ?
C15 C16 N2 C23 . . . . 137.49(16) n

loop_
_cod_related_entry_id
_cod_related_entry_database
_cod_related_entry_code
1 ChemSpider 24744768
